data_4116570
loop_
_publ_author_name
'Dongwhan Lee'
'J. Du Bois'
'Doros Petasis'
'Michael P. Hendrich'
'Carsten Krebs'
'Boi Hanh Huynh'
'Stephen J. Lippard'

_publ_section_title
;
 Formation of Fe(III)Fe(IV) Species from the Reaction between a Diiron(II)
 Complex and Dioxygen: Relevance to Ribonucleotide Reductase Intermediate
 X
;
_journal_name_full 'Journal of the American Chemical Society'
_journal_page_first 9893
_journal_page_last 9894
_journal_paper_doi 10.1021/ja9923686
_journal_volume 121
_journal_year 1999
_chemical_formula_sum 'C109.5 H96 Cl6.6 Fe2 N2 O10'
_chemical_formula_weight 1945.55
_chemical_name_common '[Fe2(m-OH)2(m-O2CArTol)2(O2CArTol)2(4-tBuC5H4N2)]'
_chemical_name_systematic
; 
 ? 
;
_space_group_IT_number 2
_symmetry_cell_setting triclinic
_symmetry_space_group_name_Hall '-P 1'
_symmetry_space_group_name_H-M 'P -1'
_atom_sites_solution_hydrogens geom
_atom_sites_solution_primary direct
_atom_sites_solution_secondary difmap
_audit_creation_method SHELXL-97
_cell_angle_alpha 91.9500(10)
_cell_angle_beta 93.9610(10)
_cell_angle_gamma 110.9620(10)
_cell_formula_units_Z 2
_cell_length_a 14.7583(8)
_cell_length_b 14.9097(8)
_cell_length_c 24.8019(14)
_cell_measurement_temperature 188(2)
_cell_volume 5074.0(5)
_computing_cell_refinement 'Bruker SMART'
_computing_data_collection 'Bruker SMART'
_computing_data_reduction 'Bruker SHELXTL'
_computing_molecular_graphics 'Bruker SHELXTL'
_computing_publication_material 'Bruker SHELXTL'
_computing_structure_refinement 'SHELXL-97 (Sheldrick, 1997)'
_computing_structure_solution 'SHELXS-97 (Sheldrick, 1990)'
_diffrn_ambient_temperature 188(2)
_diffrn_measured_fraction_theta_full 0.892
_diffrn_measured_fraction_theta_max 0.892
_diffrn_measurement_device_type 'CCD area detector'
_diffrn_measurement_method 'phi and omega scans'
_diffrn_radiation_monochromator graphite
_diffrn_radiation_source 'fine-focus sealed tube'
_diffrn_radiation_type MoK\a
_diffrn_radiation_wavelength 0.71073
_diffrn_reflns_av_R_equivalents 0.0271
_diffrn_reflns_av_sigmaI/netI 0.0738
_diffrn_reflns_limit_h_max 19
_diffrn_reflns_limit_h_min -19
_diffrn_reflns_limit_k_max 19
_diffrn_reflns_limit_k_min -15
_diffrn_reflns_limit_l_max 32
_diffrn_reflns_limit_l_min -31
_diffrn_reflns_number 32216
_diffrn_reflns_theta_full 28.29
_diffrn_reflns_theta_max 28.29
_diffrn_reflns_theta_min 1.47
_exptl_absorpt_coefficient_mu 0.518
_exptl_absorpt_correction_T_max 1.000000
_exptl_absorpt_correction_T_min 0.792219
_exptl_absorpt_correction_type SADABS
_exptl_crystal_colour greenish_yellow
_exptl_crystal_density_diffrn 1.273
_exptl_crystal_description block
_exptl_crystal_F_000 2022
_exptl_crystal_size_max 0.2
_exptl_crystal_size_mid 0.15
_exptl_crystal_size_min 0.15
_refine_diff_density_max 0.926
_refine_diff_density_min -0.914
_refine_diff_density_rms 0.080
_refine_ls_extinction_method none
_refine_ls_goodness_of_fit_ref 1.054
_refine_ls_hydrogen_treatment mixed
_refine_ls_matrix_type full
_refine_ls_number_parameters 1203
_refine_ls_number_reflns 22510
_refine_ls_number_restraints 1
_refine_ls_restrained_S_all 1.054
_refine_ls_R_factor_all 0.1143
_refine_ls_R_factor_gt 0.0664
_refine_ls_shift/su_max 0.412
_refine_ls_shift/su_mean 0.006
_refine_ls_structure_factor_coef Fsqd
_refine_ls_weighting_details 'calc w=1/[\s^2^(Fo^2^)+(0.1018P)^2^+2.5022P] where P=(Fo^2^+2Fc^2^)/3'
_refine_ls_weighting_scheme calc
_refine_ls_wR_factor_gt 0.1755
_refine_ls_wR_factor_ref 0.2002
_reflns_number_gt 14050
_reflns_number_total 22510
_reflns_threshold_expression >2sigma(I)
_cod_data_source_file ja9923686_2.cif
_cod_data_source_block 4
_cod_original_formula_sum 'C109.50 H96 Cl6.60 Fe2 N2 O10'
_cod_database_code 4116570

loop_
_symmetry_equiv_pos_as_xyz
'x, y, z'
'-x, -y, -z'

loop_
_atom_site_label
_atom_site_type_symbol
_atom_site_fract_x
_atom_site_fract_y
_atom_site_fract_z
_atom_site_U_iso_or_equiv
_atom_site_adp_type
_atom_site_occupancy
_atom_site_symmetry_multiplicity
_atom_site_calc_flag
_atom_site_refinement_flags
_atom_site_disorder_assembly
_atom_site_disorder_group
Fe1 Fe 1.53580(3) 0.48599(3) 0.949868(17) 0.02464(12) Uani 1 1 d . . .
Fe2 Fe 0.51207(3) -0.03742(3) 0.448867(17) 0.02579(12) Uani 1 1 d . . .
N1P N 1.6555(2) 0.56749(19) 0.90662(11) 0.0301(6) Uani 1 1 d . . .
N1Q N 0.4389(2) -0.16335(19) 0.39728(11) 0.0303(6) Uani 1 1 d . . .
O1A O 1.50001(16) 0.39056(15) 0.88791(9) 0.0295(5) Uani 1 1 d . . .
O1B O 1.62191(16) 0.43357(16) 0.99811(9) 0.0295(5) Uani 1 1 d . . .
O1 O 1.4335(2) 0.4106(2) 0.99333(11) 0.0290(6) Uani 1 1 d . . .
O2B O 1.56110(16) 0.44973(16) 1.07805(9) 0.0288(5) Uani 1 1 d . . .
O2A O 1.35366(19) 0.28710(19) 0.90469(10) 0.0477(7) Uani 1 1 d . . .
O1D O 0.60737(16) -0.00374(16) 0.39434(9) 0.0316(5) Uani 1 1 d . . .
O1C O 0.42620(17) 0.03538(16) 0.42046(9) 0.0325(5) Uani 1 1 d . . .
O2C O 0.59019(17) -0.09977(16) 0.49800(9) 0.0318(5) Uani 1 1 d . . .
O2 O 0.4209(2) -0.07947(17) 0.50456(10) 0.0312(5) Uani 1 1 d . . .
O2D O 0.7331(2) 0.1212(2) 0.43308(11) 0.0631(9) Uani 1 1 d . . .
C1P C 1.6467(3) 0.6302(3) 0.87178(16) 0.0439(9) Uani 1 1 d . . .
H1PA H 1.5857 0.6380 0.8664 0.053 Uiso 1 1 calc R . .
C1T C 1.8730(4) 0.8003(5) 0.7809(3) 0.108(3) Uani 1 1 d . . .
H1TA H 1.8244 0.7586 0.7532 0.161 Uiso 1 1 calc R . .
H1TB H 1.9312 0.8390 0.7639 0.161 Uiso 1 1 calc R . .
H1TC H 1.8459 0.8430 0.7993 0.161 Uiso 1 1 calc R . .
C1B C 1.2150(4) 0.0773(4) 1.0723(3) 0.0895(19) Uani 1 1 d . . .
H1BA H 1.1923 0.0534 1.1071 0.134 Uiso 1 1 calc R . .
H1BB H 1.1987 0.0230 1.0454 0.134 Uiso 1 1 calc R . .
H1BC H 1.1834 0.1217 1.0602 0.134 Uiso 1 1 calc R . .
C1A C 1.1253(4) 0.5003(5) 0.7634(2) 0.0840(17) Uani 1 1 d . . .
H1AA H 1.1615 0.5652 0.7798 0.126 Uiso 1 1 calc R . .
H1AB H 1.0660 0.4708 0.7817 0.126 Uiso 1 1 calc R . .
H1AC H 1.1078 0.5042 0.7249 0.126 Uiso 1 1 calc R . .
C2P C 1.7222(3) 0.6845(3) 0.84300(16) 0.0462(10) Uani 1 1 d . . .
H2PA H 1.7115 0.7274 0.8181 0.055 Uiso 1 1 calc R . .
C2B C 1.3252(3) 0.1299(3) 1.0789(2) 0.0578(12) Uani 1 1 d . . .
C2A C 1.1883(4) 0.4397(4) 0.76897(18) 0.0610(12) Uani 1 1 d . . .
C2T C 1.9466(4) 0.6751(4) 0.7934(2) 0.0810(17) Uani 1 1 d . . .
H2TA H 1.8997 0.6326 0.7652 0.121 Uiso 1 1 calc R . .
H2TB H 1.9647 0.6362 0.8202 0.121 Uiso 1 1 calc R . .
H2TC H 2.0048 0.7155 0.7771 0.121 Uiso 1 1 calc R . .
C3P C 1.8122(3) 0.6775(3) 0.84987(14) 0.0402(9) Uani 1 1 d . . .
C3B C 1.3779(3) 0.1399(3) 1.1286(2) 0.0598(12) Uani 1 1 d . . .
H3BA H 1.3449 0.1117 1.1588 0.072 Uiso 1 1 calc R . .
C3T C 1.9777(3) 0.8048(4) 0.8652(2) 0.0651(13) Uani 1 1 d . . .
H3TA H 1.9516 0.8483 0.8835 0.098 Uiso 1 1 calc R . .
H3TB H 2.0360 0.8426 0.8479 0.098 Uiso 1 1 calc R . .
H3TC H 1.9948 0.7649 0.8916 0.098 Uiso 1 1 calc R . .
C3A C 1.1536(4) 0.3433(4) 0.7493(2) 0.0703(14) Uani 1 1 d . . .
H3AA H 1.0890 0.3153 0.7327 0.084 Uiso 1 1 calc R . .
C4B C 1.4783(3) 0.1903(3) 1.13527(17) 0.0479(10) Uani 1 1 d . . .
H4BA H 1.5129 0.1962 1.1698 0.057 Uiso 1 1 calc R . .
C4T C 1.9001(3) 0.7395(3) 0.82153(16) 0.0523(11) Uani 1 1 d . . .
C4A C 1.2111(3) 0.2882(3) 0.75372(19) 0.0593(12) Uani 1 1 d . . .
H4AA H 1.1849 0.2226 0.7406 0.071 Uiso 1 1 calc R . .
C4P C 1.8210(3) 0.6128(4) 0.88663(19) 0.0603(13) Uani 1 1 d . . .
H4PA H 1.8819 0.6051 0.8936 0.072 Uiso 1 1 calc R . .
C5A C 1.3067(3) 0.3268(3) 0.77693(14) 0.0414(9) Uani 1 1 d . . .
C5B C 1.5278(3) 0.2321(2) 1.09106(14) 0.0359(8) Uani 1 1 d . . .
C5P C 1.7420(3) 0.5591(3) 0.91332(18) 0.0531(11) Uani 1 1 d . . .
H5PA H 1.7501 0.5140 0.9376 0.064 Uiso 1 1 calc R . .
C6B C 1.4748(3) 0.2208(3) 1.04092(15) 0.0399(8) Uani 1 1 d . . .
H6BA H 1.5074 0.2476 1.0103 0.048 Uiso 1 1 calc R . .
C6A C 1.3415(3) 0.4226(3) 0.79668(14) 0.0416(9) Uani 1 1 d . . .
H6AA H 1.4063 0.4509 0.8130 0.050 Uiso 1 1 calc R . .
C7B C 1.3748(3) 0.1707(3) 1.03517(18) 0.0490(10) Uani 1 1 d . . .
H7BA H 1.3399 0.1644 1.0007 0.059 Uiso 1 1 calc R . .
C7A C 1.2828(3) 0.4771(3) 0.79287(16) 0.0511(10) Uani 1 1 d . . .
H7AA H 1.3081 0.5421 0.8071 0.061 Uiso 1 1 calc R . .
C8B C 1.6346(3) 0.2850(3) 1.09758(14) 0.0354(8) Uani 1 1 d . . .
C8A C 1.3675(3) 0.2649(2) 0.77869(14) 0.0383(8) Uani 1 1 d . . .
C9B C 1.6949(3) 0.2439(3) 1.12339(17) 0.0473(10) Uani 1 1 d . . .
H9BA H 1.6666 0.1840 1.1391 0.057 Uiso 1 1 calc R . .
C9A C 1.3655(3) 0.2099(3) 0.73123(15) 0.0462(10) Uani 1 1 d . . .
H9AA H 1.3294 0.2160 0.6992 0.055 Uiso 1 1 calc R . .
C10B C 1.7948(3) 0.2874(3) 1.12685(18) 0.0528(11) Uani 1 1 d . . .
H10A H 1.8346 0.2573 1.1444 0.063 Uiso 1 1 calc R . .
C10A C 1.4152(3) 0.1469(3) 0.73029(16) 0.0518(11) Uani 1 1 d . . .
H10B H 1.4145 0.1111 0.6977 0.062 Uiso 1 1 calc R . .
C11A C 1.4660(3) 0.1366(3) 0.77716(16) 0.0457(9) Uani 1 1 d . . .
H11A H 1.4982 0.0917 0.7768 0.055 Uiso 1 1 calc R . .
C11B C 1.8368(3) 0.3751(3) 1.10470(17) 0.0481(10) Uani 1 1 d . . .
H11B H 1.9058 0.4042 1.1064 0.058 Uiso 1 1 calc R . .
C12B C 1.7797(3) 0.4215(3) 1.07989(15) 0.0361(8) Uani 1 1 d . . .
C12A C 1.4709(3) 0.1914(2) 0.82547(14) 0.0373(8) Uani 1 1 d . . .
C13B C 1.6790(2) 0.3757(2) 1.07572(13) 0.0314(7) Uani 1 1 d . . .
C13A C 1.4225(2) 0.2569(2) 0.82548(13) 0.0325(7) Uani 1 1 d . . .
C14B C 1.6148(2) 0.4232(2) 1.04851(13) 0.0283(7) Uani 1 1 d . . .
C14A C 1.4235(2) 0.3141(2) 0.87719(13) 0.0304(7) Uani 1 1 d . . .
C15A C 1.5257(3) 0.1731(3) 0.87428(15) 0.0399(8) Uani 1 1 d . . .
C15B C 1.8285(3) 0.5205(3) 1.06090(15) 0.0389(8) Uani 1 1 d . . .
C16A C 1.5024(3) 0.0791(3) 0.88998(18) 0.0504(10) Uani 1 1 d . . .
H16A H 1.4490 0.0288 0.8713 0.061 Uiso 1 1 calc R . .
C16B C 1.9081(3) 0.5404(3) 1.0296(2) 0.0566(12) Uani 1 1 d . . .
H16B H 1.9284 0.4897 1.0181 0.068 Uiso 1 1 calc R . .
C17B C 1.9572(3) 0.6328(3) 1.0155(2) 0.0624(13) Uani 1 1 d . . .
H17A H 2.0112 0.6444 0.9944 0.075 Uiso 1 1 calc R . .
C17A C 1.5560(4) 0.0580(3) 0.93242(19) 0.0581(12) Uani 1 1 d . . .
H17B H 1.5380 -0.0065 0.9426 0.070 Uiso 1 1 calc R . .
C18A C 1.6346(4) 0.1282(3) 0.96012(17) 0.0548(11) Uani 1 1 d . . .
C18B C 1.9304(3) 0.7088(3) 1.03090(18) 0.0506(10) Uani 1 1 d . . .
C19B C 1.8491(3) 0.6881(3) 1.05993(16) 0.0458(9) Uani 1 1 d . . .
H19A H 1.8270 0.7384 1.0697 0.055 Uiso 1 1 calc R . .
C19A C 1.6575(3) 0.2226(3) 0.94501(17) 0.0531(11) Uani 1 1 d . . .
H19B H 1.7105 0.2727 0.9642 0.064 Uiso 1 1 calc R . .
C20B C 1.7994(3) 0.5962(3) 1.07512(15) 0.0399(8) Uani 1 1 d . . .
H20A H 1.7447 0.5848 1.0955 0.048 Uiso 1 1 calc R . .
C20A C 1.6045(3) 0.2446(3) 0.90252(16) 0.0445(9) Uani 1 1 d . . .
H20B H 1.6222 0.3092 0.8926 0.053 Uiso 1 1 calc R . .
C21B C 1.9873(4) 0.8117(3) 1.0175(2) 0.0669(13) Uani 1 1 d . . .
H21A H 2.0421 0.8127 0.9970 0.100 Uiso 1 1 calc R . .
H21B H 2.0120 0.8523 1.0511 0.100 Uiso 1 1 calc R . .
H21C H 1.9444 0.8363 0.9956 0.100 Uiso 1 1 calc R . .
C21A C 1.6951(4) 0.1049(4) 1.0059(2) 0.0779(16) Uani 1 1 d . . .
H21D H 1.6685 0.0357 1.0110 0.117 Uiso 1 1 calc R . .
H21E H 1.6930 0.1408 1.0394 0.117 Uiso 1 1 calc R . .
H21F H 1.7626 0.1233 0.9968 0.117 Uiso 1 1 calc R . .
C1Q C 0.3650(3) -0.1713(3) 0.36098(17) 0.0487(10) Uani 1 1 d . . .
H1QA H 0.3401 -0.1207 0.3602 0.058 Uiso 1 1 calc R . .
C1C C 0.9333(4) 0.3239(4) 0.6129(3) 0.0907(19) Uani 1 1 d . . .
H1CB H 0.9269 0.3465 0.5767 0.136 Uiso 1 1 calc R . .
H1CC H 1.0025 0.3436 0.6255 0.136 Uiso 1 1 calc R . .
H1CD H 0.9008 0.3519 0.6380 0.136 Uiso 1 1 calc R . .
C1D C 0.9020(8) -0.2169(8) 0.5067(3) 0.178(5) Uani 1 1 d . . .
H1DA H 0.9729 -0.1978 0.5128 0.267 Uiso 1 1 calc R . .
H1DB H 0.8738 -0.2843 0.4926 0.267 Uiso 1 1 calc R . .
H1DC H 0.8752 -0.2097 0.5409 0.267 Uiso 1 1 calc R . .
C2Q C 0.3230(3) -0.2500(3) 0.32445(18) 0.0546(11) Uani 1 1 d . . .
H2QA H 0.2710 -0.2520 0.2990 0.066 Uiso 1 1 calc R . .
C2U C 0.3128(4) -0.4139(3) 0.28409(18) 0.0658(14) Uani 1 1 d . . .
C2C C 0.8867(3) 0.2152(3) 0.6106(2) 0.0599(12) Uani 1 1 d . . .
C2D C 0.8776(6) -0.1535(7) 0.4658(3) 0.118(3) Uani 1 1 d . . .
C3Q C 0.3559(3) -0.3256(3) 0.32475(15) 0.0457(10) Uani 1 1 d . A .
C3C C 0.8868(3) 0.1642(4) 0.6563(2) 0.0643(13) Uani 1 1 d . . .
H3CA H 0.9179 0.1980 0.6897 0.077 Uiso 1 1 calc R . .
C3D C 0.9495(6) -0.0821(9) 0.4430(4) 0.155(4) Uani 1 1 d . . .
H3DA H 1.0156 -0.0723 0.4535 0.185 Uiso 1 1 calc R . .
C4Q C 0.4314(4) -0.3166(3) 0.36282(17) 0.0542(11) Uani 1 1 d . . .
H4QA H 0.4573 -0.3663 0.3647 0.065 Uiso 1 1 calc R A .
C4C C 0.8426(3) 0.0652(3) 0.65425(18) 0.0558(11) Uani 1 1 d . . .
H4CA H 0.8429 0.0324 0.6864 0.067 Uiso 1 1 calc R . .
C4D C 0.9296(4) -0.0245(7) 0.4056(3) 0.114(3) Uani 1 1 d . . .
H4DA H 0.9815 0.0249 0.3915 0.137 Uiso 1 1 calc R . .
C5C C 0.7975(3) 0.0126(3) 0.60617(17) 0.0452(9) Uani 1 1 d . . .
C5Q C 0.4700(3) -0.2366(3) 0.39830(16) 0.0468(10) Uani 1 1 d . A .
H5QA H 0.5210 -0.2337 0.4246 0.056 Uiso 1 1 calc R . .
C5D C 0.8327(3) -0.0385(4) 0.38808(18) 0.0610(12) Uani 1 1 d . . .
C6C C 0.7991(3) 0.0640(3) 0.55969(17) 0.0446(9) Uani 1 1 d . . .
H6CA H 0.7706 0.0304 0.5259 0.053 Uiso 1 1 calc R . .
C6D C 0.7597(3) -0.1093(3) 0.41162(18) 0.0561(11) Uani 1 1 d . . .
H6DA H 0.6935 -0.1194 0.4010 0.067 Uiso 1 1 calc R . .
C7C C 0.8420(3) 0.1633(3) 0.56277(19) 0.0523(10) Uani 1 1 d . . .
H7CA H 0.8406 0.1968 0.5310 0.063 Uiso 1 1 calc R . .
C7D C 0.7809(5) -0.1653(5) 0.4501(2) 0.0843(18) Uani 1 1 d . . .
H7DA H 0.7295 -0.2122 0.4660 0.101 Uiso 1 1 calc R . .
C8C C 0.7509(3) -0.0945(3) 0.60415(15) 0.0410(9) Uani 1 1 d . . .
C8D C 0.8130(3) 0.0178(3) 0.34379(16) 0.0498(10) Uani 1 1 d . . .
C9D C 0.8650(3) 0.0250(3) 0.29708(19) 0.0606(13) Uani 1 1 d . . .
H9DA H 0.9119 -0.0049 0.2953 0.073 Uiso 1 1 calc R . .
C9C C 0.8010(3) -0.1480(4) 0.62932(18) 0.0563(11) Uani 1 1 d . . .
H9CA H 0.8629 -0.1159 0.6486 0.068 Uiso 1 1 calc R . .
C10C C 0.7608(4) -0.2470(4) 0.6262(2) 0.0630(13) Uani 1 1 d . . .
H10C H 0.7957 -0.2827 0.6430 0.076 Uiso 1 1 calc R . .
C10D C 0.8479(3) 0.0750(3) 0.25438(18) 0.0639(14) Uani 1 1 d . . .
H10D H 0.8837 0.0800 0.2235 0.077 Uiso 1 1 calc R . .
C11C C 0.6704(4) -0.2953(3) 0.59896(18) 0.0578(12) Uani 1 1 d . . .
H11C H 0.6441 -0.3636 0.5971 0.069 Uiso 1 1 calc R . .
C11D C 0.7803(3) 0.1172(3) 0.25588(17) 0.0590(12) Uani 1 1 d . . .
H11D H 0.7692 0.1508 0.2258 0.071 Uiso 1 1 calc R . .
C12C C 0.6172(3) -0.2446(3) 0.57405(15) 0.0433(9) Uani 1 1 d . . .
C12D C 0.7268(3) 0.1124(3) 0.30084(15) 0.0462(10) Uani 1 1 d . . .
C13C C 0.6590(3) -0.1435(3) 0.57720(14) 0.0383(8) Uani 1 1 d . . .
C13D C 0.7446(3) 0.0623(3) 0.34467(15) 0.0407(9) Uani 1 1 d . . .
C14D C 0.6930(3) 0.0625(3) 0.39544(14) 0.0365(8) Uani 1 1 d . . .
C14C C 0.6029(2) -0.0882(2) 0.54938(13) 0.0307(7) Uani 1 1 d . . .
C15D C 0.6547(3) 0.1618(3) 0.29954(15) 0.0496(10) Uani 1 1 d . . .
C15C C 0.5188(3) -0.2982(3) 0.54704(16) 0.0443(9) Uani 1 1 d . . .
C16C C 0.5043(4) -0.3740(3) 0.50863(18) 0.0556(11) Uani 1 1 d . . .
H16C H 0.5581 -0.3908 0.4999 0.067 Uiso 1 1 calc R . .
C16D C 0.6853(4) 0.2585(3) 0.2902(2) 0.0708(14) Uani 1 1 d . . .
H16D H 0.7526 0.2932 0.2876 0.085 Uiso 1 1 calc R . .
C17C C 0.4128(4) -0.4247(3) 0.48318(18) 0.0600(12) Uani 1 1 d . . .
H17C H 0.4048 -0.4759 0.4572 0.072 Uiso 1 1 calc R . .
C17D C 0.6212(5) 0.3057(4) 0.2845(2) 0.0839(17) Uani 1 1 d . . .
H17D H 0.6450 0.3722 0.2779 0.101 Uiso 1 1 calc R . .
C18C C 0.3327(4) -0.4025(3) 0.49481(18) 0.0558(11) Uani 1 1 d . . .
C18D C 0.5226(5) 0.2588(4) 0.28804(18) 0.0717(15) Uani 1 1 d . . .
C19D C 0.4912(4) 0.1622(4) 0.29860(17) 0.0631(13) Uani 1 1 d . . .
H19C H 0.4240 0.1281 0.3021 0.076 Uiso 1 1 calc R . .
C19C C 0.3469(3) -0.3271(3) 0.53297(17) 0.0517(10) Uani 1 1 d . . .
H19D H 0.2928 -0.3107 0.5416 0.062 Uiso 1 1 calc R . .
C20C C 0.4378(3) -0.2757(3) 0.55850(16) 0.0464(10) Uani 1 1 d . . .
H20C H 0.4454 -0.2242 0.5842 0.056 Uiso 1 1 calc R . .
C20D C 0.5569(3) 0.1142(3) 0.30410(16) 0.0523(11) Uani 1 1 d . . .
H20D H 0.5337 0.0478 0.3111 0.063 Uiso 1 1 calc R . .
C21C C 0.2328(4) -0.4585(4) 0.4668(2) 0.0834(17) Uani 1 1 d . . .
H21G H 0.2371 -0.5083 0.4414 0.125 Uiso 1 1 calc R . .
H21H H 0.2087 -0.4146 0.4469 0.125 Uiso 1 1 calc R . .
H21I H 0.1880 -0.4887 0.4939 0.125 Uiso 1 1 calc R . .
C21D C 0.4527(6) 0.3110(5) 0.2810(3) 0.106(2) Uani 1 1 d . . .
H21J H 0.4885 0.3782 0.2738 0.160 Uiso 1 1 calc R . .
H21K H 0.4194 0.3088 0.3140 0.160 Uiso 1 1 calc R . .
H21L H 0.4044 0.2801 0.2504 0.160 Uiso 1 1 calc R . .
C1X C 0.2453(16) -0.4056(8) 0.2413(6) 0.127(10) Uani 0.536(15) 1 d P A 1
H1XA H 0.1897 -0.3970 0.2571 0.190 Uiso 0.536(15) 1 calc PR A 1
H1XB H 0.2224 -0.4642 0.2172 0.190 Uiso 0.536(15) 1 calc PR A 1
H1XC H 0.2781 -0.3500 0.2206 0.190 Uiso 0.536(15) 1 calc PR A 1
C2X C 0.4061(11) -0.4247(11) 0.2549(7) 0.123(9) Uani 0.536(15) 1 d P A 1
H2XA H 0.4670 -0.3807 0.2739 0.185 Uiso 0.536(15) 1 calc PR A 1
H2XB H 0.4027 -0.4086 0.2170 0.185 Uiso 0.536(15) 1 calc PR A 1
H2XC H 0.4038 -0.4910 0.2565 0.185 Uiso 0.536(15) 1 calc PR A 1
C3X C 0.2778(16) -0.5025(12) 0.3139(8) 0.091(7) Uani 0.536(15) 1 d P A 1
H3XA H 0.2201 -0.5045 0.3319 0.136 Uiso 0.536(15) 1 calc PR A 1
H3XB H 0.3292 -0.5027 0.3410 0.136 Uiso 0.536(15) 1 calc PR A 1
H3XC H 0.2609 -0.5589 0.2884 0.136 Uiso 0.536(15) 1 calc PR A 1
C1Y C 0.1912(10) -0.4433(10) 0.2846(8) 0.107(7) Uani 0.464(15) 1 d P A 2
H1YA H 0.1778 -0.4041 0.3133 0.160 Uiso 0.464(15) 1 calc PR A 2
H1YB H 0.1608 -0.5115 0.2913 0.160 Uiso 0.464(15) 1 calc PR A 2
H1YC H 0.1644 -0.4312 0.2495 0.160 Uiso 0.464(15) 1 calc PR A 2
C2Y C 0.3331(13) -0.3784(10) 0.2291(5) 0.087(6) Uani 0.464(15) 1 d P A 2
H2YA H 0.2849 -0.3509 0.2164 0.130 Uiso 0.464(15) 1 calc PR A 2
H2YB H 0.3294 -0.4321 0.2040 0.130 Uiso 0.464(15) 1 calc PR A 2
H2YC H 0.3985 -0.3289 0.2307 0.130 Uiso 0.464(15) 1 calc PR A 2
C3Y C 0.332(3) -0.4940(15) 0.2999(11) 0.18(2) Uani 0.464(15) 1 d P A 2
H3YA H 0.2847 -0.5292 0.3245 0.269 Uiso 0.464(15) 1 calc PR A 2
H3YB H 0.3980 -0.4734 0.3184 0.269 Uiso 0.464(15) 1 calc PR A 2
H3YC H 0.3282 -0.5361 0.2678 0.269 Uiso 0.464(15) 1 calc PR A 2
C10S C 0.0862(5) -0.3005(5) 0.6004(3) 0.0959(19) Uiso 1 1 d . . .
Cl11 Cl 0.0415(4) -0.3779(5) 0.5429(3) 0.0777(18) Uiso 0.390(14) 1 d P . .
Cl12 Cl 0.0216(4) -0.3443(7) 0.6576(2) 0.094(2) Uiso 0.390(14) 1 d P . .
Cl13 Cl 0.0459(4) -0.3997(5) 0.5536(3) 0.088(2) Uiso 0.423(15) 1 d P . .
Cl14 Cl 0.0100(4) -0.3089(7) 0.6518(2) 0.083(2) Uiso 0.423(15) 1 d P . .
Cl15 Cl 0.0804(12) -0.4162(12) 0.5910(8) 0.159(7) Uiso 0.184(7) 1 d P . .
Cl16 Cl -0.0047(8) -0.2830(9) 0.6417(5) 0.089(4) Uiso 0.184(7) 1 d P . .
C20S C 0.1936(4) 0.0977(4) 0.8498(2) 0.0776(15) Uiso 1 1 d . . .
Cl21 Cl 0.0612(4) 0.0851(3) 0.8292(3) 0.0783(14) Uiso 0.443(11) 1 d P B 3
Cl22 Cl 0.1979(4) 0.0349(5) 0.9005(2) 0.0949(18) Uiso 0.443(11) 1 d P B 3
Cl23 Cl 0.0754(3) 0.0760(3) 0.8439(2) 0.0769(11) Uiso 0.557(11) 1 d P B 4
Cl24 Cl 0.2201(3) 0.0053(3) 0.89224(13) 0.0811(13) Uiso 0.557(11) 1 d P B 4
C30S C 0.2824(10) -0.5943(10) 0.6404(5) 0.070(4) Uiso 0.419(9) 1 d P . .
Cl31 Cl 0.3956(4) -0.5392(4) 0.6105(2) 0.0868(18) Uiso 0.419(9) 1 d P C .
Cl32 Cl 0.2021(3) -0.5174(4) 0.61905(19) 0.0778(14) Uiso 0.419(9) 1 d P C .
C31S C 0.3118(11) -0.5174(11) 0.6337(6) 0.120(5) Uiso 0.581(9) 1 d P C 8
Cl33 Cl 0.4104(11) -0.5469(11) 0.6387(7) 0.203(6) Uiso 0.290(4) 1 d P C 8
Cl34 Cl 0.2198(11) -0.6098(11) 0.5928(6) 0.214(6) Uiso 0.290(4) 1 d P C 8
Cl35 Cl 0.3602(7) -0.5958(9) 0.6086(4) 0.136(3) Uiso 0.290(4) 1 d P C 8
Cl36 Cl 0.1991(5) -0.5518(8) 0.6105(3) 0.0846(18) Uiso 0.290(4) 1 d P C 8
C40S C 1.2576(13) -0.1327(13) 1.1737(7) 0.090(5) Uiso 0.385(7) 1 d P D 9
Cl42 Cl 1.2990(6) -0.0557(5) 1.2289(3) 0.125(3) Uiso 0.385(7) 1 d P D 9
Cl44 Cl 1.1339(12) -0.2406(13) 1.1461(7) 0.258(7) Uiso 0.385(7) 1 d P D 9
C94S C 1.1666(18) -0.1142(19) 1.1793(10) 0.191(8) Uiso 0.615(7) 1 d P D 10
C95S C 1.2441(13) -0.0828(10) 1.2138(6) 0.099(3) Uiso 0.615(7) 1 d P D 10
C93S C 1.1402(18) -0.200(2) 1.1722(11) 0.185(9) Uiso 0.615(7) 1 d P D 10
C90S C 1.1111(8) -0.3982(8) 1.1253(5) 0.091(3) Uiso 0.615(7) 1 d P D 10
C92S C 1.0811(17) -0.2987(17) 1.2064(10) 0.207(9) Uiso 0.615(7) 1 d P D 10
C91S C 1.0795(17) -0.346(2) 1.1454(10) 0.204(9) Uiso 0.615(7) 1 d P D 10
H1 H 1.401(3) 0.392(4) 0.982(2) 0.040(18) Uiso 1 1 d . . .
H2 H 0.373(3) -0.094(3) 0.505(2) 0.054(16) Uiso 1 1 d . . .

loop_
_atom_site_aniso_label
_atom_site_aniso_U_11
_atom_site_aniso_U_22
_atom_site_aniso_U_33
_atom_site_aniso_U_23
_atom_site_aniso_U_13
_atom_site_aniso_U_12
Fe1 0.0261(2) 0.0230(2) 0.0221(2) -0.00110(17) 0.00770(18) 0.00480(18)
Fe2 0.0292(2) 0.0240(2) 0.0214(2) -0.00262(17) 0.00736(18) 0.00567(19)
N1P 0.0319(15) 0.0263(14) 0.0275(14) -0.0009(11) 0.0091(11) 0.0041(12)
N1Q 0.0347(15) 0.0281(14) 0.0248(14) -0.0022(11) 0.0069(12) 0.0069(12)
O1A 0.0329(12) 0.0245(11) 0.0261(11) -0.0044(9) 0.0057(9) 0.0042(10)
O1B 0.0316(12) 0.0320(12) 0.0269(12) 0.0025(9) 0.0086(9) 0.0128(10)
O1 0.0276(15) 0.0273(13) 0.0251(13) -0.0028(10) 0.0068(12) 0.0010(11)
O2B 0.0303(12) 0.0299(12) 0.0262(11) 0.0008(9) 0.0062(9) 0.0101(10)
O2A 0.0422(15) 0.0474(16) 0.0384(14) -0.0154(12) 0.0138(12) -0.0026(12)
O1D 0.0320(12) 0.0318(12) 0.0258(11) -0.0021(9) 0.0115(9) 0.0038(10)
O1C 0.0389(13) 0.0341(13) 0.0246(12) -0.0016(9) 0.0046(10) 0.0132(11)
O2C 0.0376(13) 0.0330(12) 0.0268(12) -0.0018(9) 0.0054(10) 0.0151(11)
O2 0.0292(14) 0.0299(13) 0.0288(12) -0.0046(9) 0.0103(11) 0.0029(11)
O2D 0.0483(17) 0.070(2) 0.0406(16) -0.0222(14) 0.0191(13) -0.0152(15)
C1P 0.0325(19) 0.051(2) 0.047(2) 0.0171(18) 0.0115(17) 0.0103(17)
C1T 0.049(3) 0.159(6) 0.094(4) 0.090(5) 0.014(3) 0.003(3)
C1B 0.050(3) 0.077(4) 0.123(5) -0.011(4) 0.018(3) 0.000(3)
C1A 0.090(4) 0.106(5) 0.077(4) 0.010(3) 0.000(3) 0.062(4)
C2P 0.039(2) 0.051(2) 0.044(2) 0.0204(18) 0.0133(17) 0.0075(18)
C2B 0.044(2) 0.042(2) 0.083(3) 0.000(2) 0.014(2) 0.0083(19)
C2A 0.074(3) 0.076(3) 0.042(2) 0.007(2) -0.002(2) 0.038(3)
C2T 0.053(3) 0.100(4) 0.065(3) -0.009(3) 0.031(3) -0.006(3)
C3P 0.0330(19) 0.044(2) 0.0325(19) 0.0019(15) 0.0101(15) -0.0015(16)
C3B 0.059(3) 0.045(2) 0.070(3) 0.013(2) 0.029(2) 0.008(2)
C3T 0.048(3) 0.067(3) 0.060(3) 0.003(2) 0.013(2) -0.006(2)
C3A 0.057(3) 0.075(3) 0.075(3) -0.003(3) -0.012(3) 0.025(3)
C4B 0.059(3) 0.041(2) 0.043(2) 0.0081(17) 0.0144(19) 0.016(2)
C4T 0.037(2) 0.063(3) 0.039(2) 0.0121(19) 0.0126(17) -0.0059(19)
C4A 0.058(3) 0.050(3) 0.060(3) -0.006(2) -0.014(2) 0.012(2)
C4P 0.038(2) 0.080(3) 0.068(3) 0.036(3) 0.025(2) 0.021(2)
C5A 0.049(2) 0.041(2) 0.0298(18) 0.0007(15) 0.0020(16) 0.0117(18)
C5B 0.045(2) 0.0288(17) 0.0367(19) 0.0033(14) 0.0104(16) 0.0156(16)
C5P 0.044(2) 0.061(3) 0.062(3) 0.034(2) 0.025(2) 0.022(2)
C6B 0.047(2) 0.0319(19) 0.040(2) 0.0058(15) 0.0066(17) 0.0131(17)
C6A 0.052(2) 0.039(2) 0.0292(18) -0.0010(15) -0.0007(16) 0.0122(18)
C7B 0.046(2) 0.037(2) 0.059(3) -0.0034(18) -0.003(2) 0.0111(18)
C7A 0.076(3) 0.046(2) 0.033(2) 0.0011(17) 0.005(2) 0.025(2)
C8B 0.044(2) 0.0384(19) 0.0275(17) 0.0037(14) 0.0063(15) 0.0184(17)
C8A 0.043(2) 0.0306(18) 0.0317(18) -0.0042(14) 0.0034(16) 0.0030(16)
C9B 0.052(2) 0.045(2) 0.049(2) 0.0126(18) 0.0048(19) 0.021(2)
C9A 0.056(2) 0.045(2) 0.0282(19) -0.0085(16) -0.0003(17) 0.0082(19)
C10B 0.048(2) 0.058(3) 0.061(3) 0.015(2) 0.001(2) 0.029(2)
C10A 0.069(3) 0.043(2) 0.037(2) -0.0138(17) 0.008(2) 0.012(2)
C11A 0.060(3) 0.037(2) 0.041(2) -0.0088(16) 0.0099(19) 0.0183(19)
C11B 0.037(2) 0.056(3) 0.056(3) 0.009(2) 0.0042(18) 0.0222(19)
C12B 0.0364(19) 0.0384(19) 0.0382(19) 0.0030(15) 0.0083(15) 0.0183(16)
C12A 0.041(2) 0.0313(18) 0.0343(19) -0.0057(14) 0.0070(15) 0.0068(15)
C13B 0.0360(18) 0.0333(18) 0.0271(17) 0.0015(13) 0.0052(14) 0.0149(15)
C13A 0.0339(18) 0.0276(17) 0.0292(17) -0.0048(13) 0.0072(14) 0.0027(14)
C14B 0.0267(16) 0.0253(16) 0.0299(17) 0.0009(13) 0.0054(13) 0.0055(13)
C14A 0.0350(18) 0.0285(17) 0.0250(16) -0.0028(13) 0.0027(14) 0.0085(15)
C15A 0.045(2) 0.041(2) 0.038(2) -0.0070(16) 0.0088(16) 0.0197(17)
C15B 0.0309(19) 0.042(2) 0.043(2) 0.0018(16) 0.0063(16) 0.0114(16)
C16A 0.057(3) 0.040(2) 0.053(3) -0.0002(18) 0.005(2) 0.016(2)
C16B 0.048(2) 0.049(2) 0.079(3) 0.008(2) 0.030(2) 0.019(2)
C17B 0.048(3) 0.057(3) 0.085(3) 0.014(2) 0.034(2) 0.017(2)
C17A 0.075(3) 0.051(3) 0.055(3) 0.005(2) 0.010(2) 0.031(2)
C18A 0.070(3) 0.065(3) 0.044(2) -0.007(2) 0.004(2) 0.043(3)
C18B 0.044(2) 0.045(2) 0.057(3) 0.0041(19) 0.0119(19) 0.0067(19)
C19B 0.046(2) 0.039(2) 0.050(2) -0.0049(17) 0.0068(18) 0.0132(18)
C19A 0.057(3) 0.057(3) 0.049(2) -0.016(2) 0.000(2) 0.027(2)
C20B 0.0319(19) 0.046(2) 0.040(2) -0.0026(16) 0.0069(16) 0.0112(17)
C20A 0.051(2) 0.042(2) 0.043(2) -0.0084(17) 0.0042(18) 0.0207(19)
C21B 0.063(3) 0.055(3) 0.072(3) 0.009(2) 0.018(3) 0.005(2)
C21A 0.102(4) 0.096(4) 0.059(3) 0.000(3) -0.006(3) 0.068(4)
C1Q 0.049(2) 0.045(2) 0.048(2) -0.0129(18) -0.0060(19) 0.0165(19)
C1C 0.080(4) 0.066(4) 0.095(4) -0.003(3) -0.009(3) -0.006(3)
C1D 0.241(11) 0.324(14) 0.096(6) 0.074(7) 0.051(6) 0.243(12)
C2Q 0.057(3) 0.046(2) 0.051(3) -0.0135(19) -0.012(2) 0.011(2)
C2U 0.100(4) 0.032(2) 0.041(2) -0.0144(18) 0.003(2) -0.004(2)
C2C 0.039(2) 0.058(3) 0.068(3) -0.001(2) -0.002(2) 0.001(2)
C2D 0.132(6) 0.217(9) 0.076(4) 0.041(5) 0.037(4) 0.140(7)
C3Q 0.061(3) 0.0297(19) 0.0315(19) -0.0031(15) 0.0070(18) -0.0010(18)
C3C 0.053(3) 0.067(3) 0.055(3) -0.012(2) -0.014(2) 0.004(2)
C3D 0.091(5) 0.294(13) 0.132(7) 0.062(8) 0.038(5) 0.124(8)
C4Q 0.081(3) 0.032(2) 0.046(2) -0.0091(17) -0.002(2) 0.017(2)
C4C 0.047(2) 0.067(3) 0.046(2) 0.003(2) -0.0021(19) 0.012(2)
C4D 0.055(4) 0.203(9) 0.099(5) 0.038(5) 0.024(3) 0.059(5)
C5C 0.033(2) 0.055(2) 0.048(2) 0.0026(18) 0.0007(17) 0.0157(18)
C5Q 0.057(3) 0.034(2) 0.045(2) -0.0074(16) -0.0065(19) 0.0133(18)
C5D 0.045(2) 0.096(4) 0.049(3) 0.001(2) 0.017(2) 0.032(3)
C6C 0.036(2) 0.051(2) 0.044(2) 0.0038(18) 0.0013(17) 0.0134(18)
C6D 0.059(3) 0.077(3) 0.049(3) 0.006(2) 0.019(2) 0.041(3)
C7C 0.039(2) 0.052(3) 0.060(3) 0.007(2) 0.005(2) 0.0096(19)
C7D 0.112(5) 0.120(5) 0.062(3) 0.022(3) 0.033(3) 0.085(4)
C8C 0.045(2) 0.051(2) 0.0322(19) 0.0030(16) 0.0049(16) 0.0233(19)
C8D 0.036(2) 0.060(3) 0.041(2) -0.0048(19) 0.0172(17) 0.0007(19)
C9D 0.044(2) 0.069(3) 0.059(3) -0.011(2) 0.028(2) 0.004(2)
C9C 0.055(3) 0.070(3) 0.050(3) 0.006(2) -0.006(2) 0.031(2)
C10C 0.072(3) 0.070(3) 0.059(3) 0.015(2) -0.004(2) 0.041(3)
C10D 0.064(3) 0.058(3) 0.046(3) -0.009(2) 0.036(2) -0.011(2)
C11C 0.087(3) 0.044(2) 0.052(3) 0.0042(19) -0.001(2) 0.037(2)
C11D 0.068(3) 0.053(3) 0.039(2) 0.0004(19) 0.029(2) -0.002(2)
C12C 0.060(3) 0.040(2) 0.034(2) 0.0016(16) 0.0026(18) 0.0237(19)
C12D 0.051(2) 0.038(2) 0.036(2) -0.0021(16) 0.0174(18) -0.0034(18)
C13C 0.048(2) 0.043(2) 0.0286(18) 0.0019(15) 0.0060(16) 0.0225(18)
C13D 0.037(2) 0.039(2) 0.0343(19) -0.0059(15) 0.0160(16) -0.0027(16)
C14D 0.0351(19) 0.0384(19) 0.0290(18) -0.0017(15) 0.0120(15) 0.0035(16)
C14C 0.0333(18) 0.0311(17) 0.0267(17) -0.0025(13) 0.0012(14) 0.0110(15)
C15D 0.065(3) 0.045(2) 0.0289(19) 0.0016(16) 0.0122(18) 0.008(2)
C15C 0.064(3) 0.0300(19) 0.040(2) 0.0043(15) 0.0016(19) 0.0186(19)
C16C 0.083(3) 0.040(2) 0.052(3) -0.0007(19) 0.002(2) 0.033(2)
C16D 0.088(4) 0.049(3) 0.065(3) 0.012(2) 0.019(3) 0.008(3)
C17C 0.087(4) 0.034(2) 0.052(3) -0.0105(19) -0.009(2) 0.017(2)
C17D 0.120(5) 0.051(3) 0.079(4) 0.023(3) 0.020(4) 0.025(3)
C18C 0.068(3) 0.040(2) 0.051(3) 0.0045(19) 0.000(2) 0.009(2)
C18D 0.116(5) 0.074(3) 0.035(2) 0.012(2) 0.003(3) 0.046(4)
C19D 0.078(3) 0.079(3) 0.034(2) 0.006(2) 0.007(2) 0.030(3)
C19C 0.055(3) 0.042(2) 0.052(3) 0.0031(19) 0.011(2) 0.009(2)
C20C 0.064(3) 0.0296(19) 0.041(2) -0.0001(16) 0.0091(19) 0.0108(19)
C20D 0.069(3) 0.050(2) 0.033(2) 0.0052(17) 0.0087(19) 0.016(2)
C21C 0.085(4) 0.063(3) 0.081(4) -0.013(3) -0.013(3) 0.007(3)
C21D 0.160(7) 0.114(5) 0.078(4) 0.026(4) 0.008(4) 0.089(5)
C1X 0.22(2) 0.052(7) 0.080(10) -0.030(7) -0.084(14) 0.029(11)
C2X 0.109(11) 0.090(10) 0.126(13) -0.082(10) 0.060(10) -0.021(8)
C3X 0.130(13) 0.036(7) 0.058(8) 0.000(6) -0.004(7) -0.026(8)
C1Y 0.092(10) 0.063(9) 0.117(15) -0.053(9) 0.012(9) -0.024(7)
C2Y 0.103(13) 0.066(8) 0.049(7) -0.037(6) 0.015(7) -0.019(8)
C3Y 0.38(6) 0.047(14) 0.11(2) -0.053(13) -0.11(3) 0.09(2)

loop_
_atom_type_symbol
_atom_type_description
_atom_type_scat_dispersion_real
_atom_type_scat_dispersion_imag
_atom_type_scat_source
C C 0.0033 0.0016 'International Tables Vol C Tables 4.2.6.8 and 6.1.1.4'
H H 0.0000 0.0000 'International Tables Vol C Tables 4.2.6.8 and 6.1.1.4'
N N 0.0061 0.0033 'International Tables Vol C Tables 4.2.6.8 and 6.1.1.4'
O O 0.0106 0.0060 'International Tables Vol C Tables 4.2.6.8 and 6.1.1.4'
Fe Fe 0.3463 0.8444 'International Tables Vol C Tables 4.2.6.8 and 6.1.1.4'
Cl Cl 0.1484 0.1585 'International Tables Vol C Tables 4.2.6.8 and 6.1.1.4'

loop_
_geom_angle_atom_site_label_1
_geom_angle_atom_site_label_2
_geom_angle_atom_site_label_3
_geom_angle
_geom_angle_site_symmetry_1
_geom_angle_site_symmetry_3
O1 Fe1 O1 86.58(12) . 2_867
O1 Fe1 O1A 95.52(11) . .
O1 Fe1 O1A 174.01(11) 2_867 .
O1 Fe1 O1B 83.67(11) . .
O1 Fe1 O1B 85.77(11) 2_867 .
O1A Fe1 O1B 100.02(9) . .
O1 Fe1 O2B 86.43(11) . 2_867
O1 Fe1 O2B 80.99(11) 2_867 2_867
O1A Fe1 O2B 93.53(9) . 2_867
O1B Fe1 O2B 163.90(8) . 2_867
O1 Fe1 N1P 175.82(13) . .
O1 Fe1 N1P 92.03(11) 2_867 .
O1A Fe1 N1P 86.25(10) . .
O1B Fe1 N1P 92.30(10) . .
O2B Fe1 N1P 97.25(10) 2_867 .
O1 Fe1 Fe1 43.40(8) . 2_867
O1 Fe1 Fe1 43.18(8) 2_867 2_867
O1A Fe1 Fe1 138.63(7) . 2_867
O1B Fe1 Fe1 82.74(6) . 2_867
O2B Fe1 Fe1 81.35(6) 2_867 2_867
N1P Fe1 Fe1 135.08(8) . 2_867
O2 Fe2 O2 87.17(11) 2_656 .
O2 Fe2 O1D 94.63(10) 2_656 .
O2 Fe2 O1D 175.32(11) . .
O2 Fe2 O1C 84.57(11) 2_656 .
O2 Fe2 O1C 86.01(10) . .
O1D Fe2 O1C 98.45(9) . .
O2 Fe2 O2C 85.39(10) 2_656 .
O2 Fe2 O2C 81.53(10) . .
O1D Fe2 O2C 94.30(9) . .
O1C Fe2 O2C 164.35(9) . .
O2 Fe2 N1Q 179.18(11) 2_656 .
O2 Fe2 N1Q 93.28(10) . .
O1D Fe2 N1Q 84.97(10) . .
O1C Fe2 N1Q 94.77(10) . .
O2C Fe2 N1Q 95.36(10) . .
O2 Fe2 Fe2 43.59(7) 2_656 2_656
O2 Fe2 Fe2 43.58(7) . 2_656
O1D Fe2 Fe2 138.05(7) . 2_656
O1C Fe2 Fe2 83.49(6) . 2_656
O2C Fe2 Fe2 80.95(6) . 2_656
N1Q Fe2 Fe2 136.86(7) . 2_656
C5P N1P C1P 116.7(3) . .
C5P N1P Fe1 122.2(2) . .
C1P N1P Fe1 121.1(2) . .
C5Q N1Q C1Q 117.0(3) . .
C5Q N1Q Fe2 119.8(2) . .
C1Q N1Q Fe2 123.1(2) . .
C14A O1A Fe1 130.1(2) . .
C14B O1B Fe1 124.0(2) . .
Fe1 O1 Fe1 93.42(12) . 2_867
C14B O2B Fe1 124.6(2) . 2_867
C14D O1D Fe2 131.1(2) . .
C14C O1C Fe2 123.4(2) 2_656 .
C14C O2C Fe2 125.0(2) . .
Fe2 O2 Fe2 92.83(11) 2_656 .
N1P C1P C2P 123.1(4) . .
C3P C2P C1P 121.0(4) . .
C7B C2B C3B 118.3(4) . .
C7B C2B C1B 120.4(5) . .
C3B C2B C1B 121.2(5) . .
C7A C2A C3A 117.0(4) . .
C7A C2A C1A 121.8(5) . .
C3A C2A C1A 121.2(5) . .
C2P C3P C4P 115.6(3) . .
C2P C3P C4T 123.5(4) . .
C4P C3P C4T 120.8(4) . .
C2B C3B C4B 121.6(4) . .
C4A C3A C2A 121.4(5) . .
C3B C4B C5B 119.8(4) . .
C1T C4T C3P 112.0(4) . .
C1T C4T C2T 109.8(5) . .
C3P C4T C2T 110.0(4) . .
C1T C4T C3T 109.8(4) . .
C3P C4T C3T 108.3(3) . .
C2T C4T C3T 106.7(4) . .
C3A C4A C5A 121.3(4) . .
C3P C4P C5P 120.6(4) . .
C6A C5A C4A 117.5(4) . .
C6A C5A C8A 123.3(4) . .
C4A C5A C8A 119.2(4) . .
C6B C5B C4B 118.4(4) . .
C6B C5B C8B 121.3(3) . .
C4B C5B C8B 120.3(3) . .
N1P C5P C4P 123.1(4) . .
C7B C6B C5B 120.8(4) . .
C7A C6A C5A 120.8(4) . .
C2B C7B C6B 121.0(4) . .
C2A C7A C6A 121.9(4) . .
C9B C8B C13B 117.8(3) . .
C9B C8B C5B 119.9(3) . .
C13B C8B C5B 122.2(3) . .
C9A C8A C13A 119.1(4) . .
C9A C8A C5A 117.4(3) . .
C13A C8A C5A 123.4(3) . .
C10B C9B C8B 121.7(4) . .
C10A C9A C8A 121.1(4) . .
C9B C10B C11B 119.7(4) . .
C11A C10A C9A 119.4(3) . .
C10A C11A C12A 121.3(4) . .
C10B C11B C12B 121.1(4) . .
C13B C12B C11B 118.5(3) . .
C13B C12B C15B 122.4(3) . .
C11B C12B C15B 119.0(3) . .
C13A C12A C11A 118.7(3) . .
C13A C12A C15A 124.1(3) . .
C11A C12A C15A 117.1(3) . .
C12B C13B C8B 121.1(3) . .
C12B C13B C14B 120.0(3) . .
C8B C13B C14B 118.9(3) . .
C12A C13A C8A 120.3(3) . .
C12A C13A C14A 119.9(3) . .
C8A C13A C14A 119.6(3) . .
O2B C14B O1B 127.0(3) . .
O2B C14B C13B 117.2(3) . .
O1B C14B C13B 115.8(3) . .
O2A C14A O1A 125.3(3) . .
O2A C14A C13A 119.8(3) . .
O1A C14A C13A 114.9(3) . .
C20A C15A C16A 117.7(4) . .
C20A C15A C12A 122.9(3) . .
C16A C15A C12A 119.2(3) . .
C20B C15B C16B 117.5(4) . .
C20B C15B C12B 121.7(3) . .
C16B C15B C12B 120.7(3) . .
C17A C16A C15A 121.0(4) . .
C17B C16B C15B 120.7(4) . .
C16B C17B C18B 122.0(4) . .
C18A C17A C16A 121.5(4) . .
C17A C18A C19A 117.7(4) . .
C17A C18A C21A 121.7(5) . .
C19A C18A C21A 120.6(5) . .
C17B C18B C19B 117.1(4) . .
C17B C18B C21B 122.1(4) . .
C19B C18B C21B 120.8(4) . .
C20B C19B C18B 121.8(4) . .
C20A C19A C18A 121.3(4) . .
C19B C20B C15B 120.8(3) . .
C19A C20A C15A 120.7(4) . .
N1Q C1Q C2Q 122.8(4) . .
C3Q C2Q C1Q 120.4(4) . .
C3Y C2U C1X 129.9(12) . .
C3Y C2U C3X 35(2) . .
C1X C2U C3X 115.5(12) . .
C3Y C2U C2Y 120.5(14) . .
C1X C2U C2Y 51.4(9) . .
C3X C2U C2Y 143.0(9) . .
C3Y C2U C3Q 114.1(10) . .
C1X C2U C3Q 114.9(6) . .
C3X C2U C3Q 109.5(8) . .
C2Y C2U C3Q 106.9(5) . .
C3Y C2U C2X 68.0(15) . .
C1X C2U C2X 106.9(11) . .
C3X C2U C2X 102.8(11) . .
C2Y C2U C2X 60.3(8) . .
C3Q C2U C2X 106.0(5) . .
C3Y C2U C1Y 106.3(17) . .
C1X C2U C1Y 52.1(10) . .
C3X C2U C1Y 74.0(12) . .
C2Y C2U C1Y 103.5(10) . .
C3Q C2U C1Y 103.7(5) . .
C2X C2U C1Y 149.2(7) . .
C7C C2C C3C 117.6(4) . .
C7C C2C C1C 121.0(5) . .
C3C C2C C1C 121.4(5) . .
C3D C2D C7D 117.4(6) . .
C3D C2D C1D 121.5(8) . .
C7D C2D C1D 121.1(8) . .
C4Q C3Q C2Q 115.9(4) . .
C4Q C3Q C2U 121.7(4) . .
C2Q C3Q C2U 122.4(4) . .
C4C C3C C2C 121.2(4) . .
C4D C3D C2D 122.8(7) . .
C3Q C4Q C5Q 121.1(4) . .
C3C C4C C5C 121.4(4) . .
C3D C4D C5D 120.1(7) . .
C4C C5C C6C 117.4(4) . .
C4C C5C C8C 121.1(4) . .
C6C C5C C8C 121.6(4) . .
N1Q C5Q C4Q 122.8(4) . .
C6D C5D C4D 117.5(5) . .
C6D C5D C8D 123.2(4) . .
C4D C5D C8D 119.2(5) . .
C7C C6C C5C 120.4(4) . .
C7D C6D C5D 121.6(5) . .
C2C C7C C6C 122.0(4) . .
C6D C7D C2D 120.5(6) . .
C13C C8C C9C 118.7(4) . .
C13C C8C C5C 121.9(3) . .
C9C C8C C5C 119.3(4) . .
C13D C8D C9D 118.0(4) . .
C13D C8D C5D 123.8(3) . .
C9D C8D C5D 118.1(4) . .
C10D C9D C8D 120.3(4) . .
C10C C9C C8C 120.2(4) . .
C9C C10C C11C 121.0(4) . .
C11D C10D C9D 120.7(4) . .
C10C C11C C12C 120.7(4) . .
C10D C11D C12D 121.4(4) . .
C11C C12C C13C 118.0(4) . .
C11C C12C C15C 119.5(4) . .
C13C C12C C15C 122.5(3) . .
C13D C12D C11D 118.1(4) . .
C13D C12D C15D 123.8(3) . .
C11D C12D C15D 118.1(4) . .
C8C C13C C12C 121.4(3) . .
C8C C13C C14C 120.2(3) . .
C12C C13C C14C 118.3(3) . .
C8D C13D C12D 121.4(3) . .
C8D C13D C14D 119.5(4) . .
C12D C13D C14D 118.9(3) . .
O2D C14D O1D 125.7(3) . .
O2D C14D C13D 120.0(3) . .
O1D C14D C13D 114.3(3) . .
O1C C14C O2C 127.0(3) 2_656 .
O1C C14C C13C 116.9(3) 2_656 .
O2C C14C C13C 116.1(3) . .
C20D C15D C16D 117.6(5) . .
C20D C15D C12D 123.0(4) . .
C16D C15D C12D 119.3(4) . .
C16C C15C C20C 117.6(4) . .
C16C C15C C12C 120.4(4) . .
C20C C15C C12C 122.1(3) . .
C17C C16C C15C 120.9(4) . .
C17D C16D C15D 121.8(5) . .
C18C C17C C16C 121.3(4) . .
C16D C17D C18D 121.4(5) . .
C17C C18C C19C 117.9(4) . .
C17C C18C C21C 121.0(4) . .
C19C C18C C21C 121.1(5) . .
C17D C18D C19D 117.4(5) . .
C17D C18D C21D 121.0(6) . .
C19D C18D C21D 121.6(6) . .
C18D C19D C20D 120.9(5) . .
C20C C19C C18C 121.4(4) . .
C19C C20C C15C 120.9(4) . .
C15D C20D C19D 120.9(4) . .
Cl15 C10S Cl14 102.1(8) . .
Cl15 C10S Cl11 51.9(7) . .
Cl14 C10S Cl11 118.4(5) . .
Cl15 C10S Cl13 37.3(7) . .
Cl14 C10S Cl13 113.9(5) . .
Cl11 C10S Cl13 14.7(3) . .
Cl15 C10S Cl12 83.6(7) . .
Cl14 C10S Cl12 20.6(3) . .
Cl11 C10S Cl12 112.8(5) . .
Cl13 C10S Cl12 103.6(4) . .
Cl15 C10S Cl16 115.6(8) . .
Cl14 C10S Cl16 18.0(5) . .
Cl11 C10S Cl16 116.2(5) . .
Cl13 C10S Cl16 116.7(5) . .
Cl12 C10S Cl16 38.3(6) . .
Cl15 Cl11 C10S 62.9(7) . .
Cl14 Cl12 Cl16 7.0(10) . .
Cl14 Cl12 C10S 76.2(9) . .
Cl16 Cl12 C10S 73.2(6) . .
Cl14 Cl12 Cl15 118.4(10) . .
Cl16 Cl12 Cl15 113.1(7) . .
C10S Cl12 Cl15 46.9(5) . .
Cl15 Cl13 C10S 69.2(9) . .
Cl16 Cl14 Cl12 165(2) . .
Cl16 Cl14 C10S 90.1(14) . .
Cl12 Cl14 C10S 83.2(9) . .
Cl13 Cl15 Cl11 8.7(5) . .
Cl13 Cl15 C10S 73.4(10) . .
Cl11 Cl15 C10S 65.2(7) . .
Cl13 Cl15 Cl12 102.0(11) . .
Cl11 Cl15 Cl12 97.6(8) . .
C10S Cl15 Cl12 49.6(5) . .
Cl14 Cl16 Cl12 7.8(11) . .
Cl14 Cl16 C10S 71.9(14) . .
Cl12 Cl16 C10S 68.5(6) . .
Cl22 C20S Cl23 98.8(4) . .
Cl22 C20S Cl24 20.1(2) . .
Cl23 C20S Cl24 110.0(4) . .
Cl22 C20S Cl21 110.4(4) . .
Cl23 C20S Cl21 11.78(19) . .
Cl24 C20S Cl21 120.3(4) . .
C31S C30S Cl34 89.4(14) . .
C31S C30S Cl35 82.6(13) . .
Cl34 C30S Cl35 90.0(11) . .
C31S C30S Cl36 65.9(11) . .
Cl34 C30S Cl36 40.0(7) . .
Cl35 C30S Cl36 116.5(9) . .
C31S C30S Cl33 66.2(11) . .
Cl34 C30S Cl33 121.2(12) . .
Cl35 C30S Cl33 37.1(7) . .
Cl36 C30S Cl33 127.6(11) . .
C31S C30S Cl31 57.7(10) . .
Cl34 C30S Cl31 97.5(10) . .
Cl35 C30S Cl31 26.3(5) . .
Cl36 C30S Cl31 107.7(8) . .
Cl33 C30S Cl31 24.0(6) . .
C31S C30S Cl32 55.5(10) . .
Cl34 C30S Cl32 53.8(8) . .
Cl35 C30S Cl32 120.3(9) . .
Cl36 C30S Cl32 14.4(3) . .
Cl33 C30S Cl32 120.9(10) . .
Cl31 C30S Cl32 105.2(7) . .
Cl33 Cl31 Cl35 86.2(14) . .
Cl33 Cl31 C31S 86.8(14) . .
Cl35 Cl31 C31S 87.0(10) . .
Cl33 Cl31 C30S 75.5(14) . .
Cl35 Cl31 C30S 51.6(8) . .
C31S Cl31 C30S 37.2(6) . .
Cl33 Cl31 Cl34 110.2(14) . .
Cl35 Cl31 Cl34 51.1(8) . .
C31S Cl31 Cl34 46.8(7) . .
C30S Cl31 Cl34 35.1(5) . .
Cl36 Cl32 Cl34 13.2(11) . .
Cl36 Cl32 C31S 78.1(12) . .
Cl34 Cl32 C31S 66.1(7) . .
Cl36 Cl32 C30S 52.6(11) . .
Cl34 Cl32 C30S 44.6(6) . .
C31S Cl32 C30S 33.5(6) . .
C30S C31S Cl31 85.0(12) . .
C30S C31S Cl36 75.8(12) . .
Cl31 C31S Cl36 129.3(11) . .
C30S C31S Cl32 90.9(13) . .
Cl31 C31S Cl32 143.9(11) . .
Cl36 C31S Cl32 18.9(4) . .
C30S C31S Cl33 76.8(12) . .
Cl31 C31S Cl33 26.5(6) . .
Cl36 C31S Cl33 145.1(13) . .
Cl32 C31S Cl33 164.0(13) . .
C30S C31S Cl35 57.6(11) . .
Cl31 C31S Cl35 28.7(4) . .
Cl36 C31S Cl35 108.7(11) . .
Cl32 C31S Cl35 127.2(11) . .
Cl33 C31S Cl35 37.0(7) . .
C30S C31S Cl34 52.5(10) . .
Cl31 C31S Cl34 94.3(10) . .
Cl36 C31S Cl34 37.6(6) . .
Cl32 C31S Cl34 56.4(7) . .
Cl33 C31S Cl34 107.6(11) . .
Cl35 C31S Cl34 71.0(9) . .
Cl31 Cl33 Cl35 49.7(11) . .
Cl31 Cl33 C31S 66.7(13) . .
Cl35 Cl33 C31S 73.1(11) . .
Cl31 Cl33 C30S 80.5(15) . .
Cl35 Cl33 C30S 54.7(10) . .
C31S Cl33 C30S 37.0(7) . .
Cl36 Cl34 C30S 85.0(13) . .
Cl36 Cl34 Cl32 6.3(5) . .
C30S Cl34 Cl32 81.6(10) . .
Cl36 Cl34 C31S 63.2(10) . .
C30S Cl34 C31S 38.1(7) . .
Cl32 Cl34 C31S 57.4(7) . .
Cl36 Cl34 Cl35 115.8(12) . .
C30S Cl34 Cl35 45.7(7) . .
Cl32 Cl34 Cl35 109.9(8) . .
C31S Cl34 Cl35 52.7(7) . .
Cl36 Cl34 Cl31 100.2(10) . .
C30S Cl34 Cl31 47.4(7) . .
Cl32 Cl34 Cl31 94.0(7) . .
C31S Cl34 Cl31 38.9(6) . .
Cl35 Cl34 Cl31 18.4(3) . .
Cl31 Cl35 Cl33 44.1(10) . .
Cl31 Cl35 C30S 102.2(11) . .
Cl33 Cl35 C30S 88.3(12) . .
Cl31 Cl35 C31S 64.3(9) . .
Cl33 Cl35 C31S 69.8(11) . .
C30S Cl35 C31S 39.8(7) . .
Cl31 Cl35 Cl34 110.6(10) . .
Cl33 Cl35 Cl34 125.3(12) . .
C30S Cl35 Cl34 44.2(7) . .
C31S Cl35 Cl34 56.3(7) . .
Cl32 Cl36 Cl34 160.5(16) . .
Cl32 Cl36 C31S 83.0(12) . .
Cl34 Cl36 C31S 79.2(11) . .
Cl32 Cl36 C30S 113.1(13) . .
Cl34 Cl36 C30S 55.0(9) . .
C31S Cl36 C30S 38.3(6) . .
Cl42 C40S Cl44 137.5(12) . .
C93S C94S C95S 110(2) . .
C94S C95S C93S 33.5(12) . .
C94S C93S C92S 137(3) . .
C94S C93S C95S 36.9(15) . .
C92S C93S C95S 119.2(18) . .
C91S C92S C93S 77.3(18) . .
C90S C91S C92S 137(2) . .

loop_
_geom_bond_atom_site_label_1
_geom_bond_atom_site_label_2
_geom_bond_distance
_geom_bond_site_symmetry_2
Fe1 O1 1.949(3) .
Fe1 O1 1.957(3) 2_867
Fe1 O1A 1.966(2) .
Fe1 O1B 2.055(2) .
Fe1 O2B 2.082(2) 2_867
Fe1 N1P 2.136(3) .
Fe1 Fe1 2.8433(8) 2_867
Fe2 O2 1.955(2) 2_656
Fe2 O2 1.955(2) .
Fe2 O1D 1.965(2) .
Fe2 O1C 2.048(2) .
Fe2 O2C 2.081(2) .
Fe2 N1Q 2.127(3) .
Fe2 Fe2 2.8323(8) 2_656
N1P C5P 1.327(5) .
N1P C1P 1.328(5) .
N1Q C5Q 1.327(5) .
N1Q C1Q 1.334(5) .
O1A C14A 1.289(4) .
O1B C14B 1.272(4) .
O1 Fe1 1.957(3) 2_867
O2B C14B 1.267(4) .
O2B Fe1 2.081(2) 2_867
O2A C14A 1.228(4) .
O1D C14D 1.294(4) .
O1C C14C 1.269(4) 2_656
O2C C14C 1.272(4) .
O2 Fe2 1.955(2) 2_656
O2D C14D 1.218(4) .
C1P C2P 1.382(5) .
C1T C4T 1.504(7) .
C1B C2B 1.526(6) .
C1A C2A 1.513(7) .
C2P C3P 1.368(5) .
C2B C7B 1.384(6) .
C2B C3B 1.385(7) .
C2A C7A 1.384(7) .
C2A C3A 1.398(7) .
C2T C4T 1.539(7) .
C3P C4P 1.383(6) .
C3P C4T 1.531(5) .
C3B C4B 1.396(6) .
C3T C4T 1.546(6) .
C3A C4A 1.378(7) .
C4B C5B 1.399(5) .
C4A C5A 1.393(6) .
C4P C5P 1.383(5) .
C5A C6A 1.391(5) .
C5A C8A 1.499(5) .
C5B C6B 1.394(5) .
C5B C8B 1.483(5) .
C6B C7B 1.390(6) .
C6A C7A 1.386(6) .
C8B C9B 1.384(5) .
C8B C13B 1.420(5) .
C8A C9A 1.404(5) .
C8A C13A 1.403(5) .
C9B C10B 1.377(6) .
C9A C10A 1.384(6) .
C10B C11B 1.382(6) .
C10A C11A 1.382(6) .
C11A C12A 1.410(5) .
C11B C12B 1.394(5) .
C12B C13B 1.391(5) .
C12B C15B 1.501(5) .
C12A C13A 1.402(5) .
C12A C15A 1.496(5) .
C13B C14B 1.509(5) .
C13A C14A 1.512(4) .
C15A C20A 1.388(5) .
C15A C16A 1.394(5) .
C15B C20B 1.387(5) .
C15B C16B 1.400(5) .
C16A C17A 1.385(6) .
C16B C17B 1.379(6) .
C17B C18B 1.379(6) .
C17A C18A 1.373(7) .
C18A C19A 1.395(6) .
C18A C21A 1.522(6) .
C18B C19B 1.386(6) .
C18B C21B 1.524(6) .
C19B C20B 1.383(5) .
C19A C20A 1.388(6) .
C1Q C2Q 1.383(5) .
C1C C2C 1.514(7) .
C1D C2D 1.520(9) .
C2Q C3Q 1.377(6) .
C2U C3Y 1.39(3) .
C2U C1X 1.444(13) .
C2U C3X 1.479(17) .
C2U C2Y 1.492(13) .
C2U C3Q 1.542(5) .
C2U C2X 1.652(13) .
C2U C1Y 1.690(15) .
C2C C7C 1.380(6) .
C2C C3C 1.386(7) .
C2D C3D 1.377(12) .
C2D C7D 1.399(9) .
C3Q C4Q 1.375(6) .
C3C C4C 1.382(7) .
C3D C4D 1.371(10) .
C4Q C5Q 1.376(5) .
C4C C5C 1.390(6) .
C4D C5D 1.404(7) .
C5C C6C 1.403(6) .
C5C C8C 1.493(6) .
C5D C6D 1.390(6) .
C5D C8D 1.480(6) .
C6C C7C 1.384(6) .
C6D C7D 1.381(7) .
C8C C13C 1.397(5) .
C8C C9C 1.402(5) .
C8D C13D 1.393(6) .
C8D C9D 1.420(5) .
C9D C10D 1.376(7) .
C9C C10C 1.378(7) .
C10C C11C 1.381(7) .
C10D C11D 1.359(7) .
C11C C12C 1.399(6) .
C11D C12D 1.400(5) .
C12C C13C 1.407(5) .
C12C C15C 1.482(6) .
C12D C13D 1.402(6) .
C12D C15D 1.493(6) .
C13C C14C 1.513(5) .
C13D C14D 1.516(4) .
C14C O1C 1.269(4) 2_656
C15D C20D 1.376(6) .
C15D C16D 1.382(6) .
C15C C16C 1.398(6) .
C15C C20C 1.397(6) .
C16C C17C 1.384(7) .
C16D C17D 1.370(8) .
C17C C18C 1.382(7) .
C17D C18D 1.381(8) .
C18C C19C 1.391(6) .
C18C C21C 1.514(7) .
C18D C19D 1.387(7) .
C18D C21D 1.505(8) .
C19D C20D 1.399(6) .
C19C C20C 1.379(6) .
C10S Cl15 1.702(17) .
C10S Cl14 1.737(8) .
C10S Cl11 1.736(9) .
C10S Cl13 1.745(9) .
C10S Cl12 1.777(9) .
C10S Cl16 1.828(13) .
Cl11 Cl15 1.50(2) .
Cl12 Cl14 0.629(7) .
Cl12 Cl16 1.183(18) .
Cl12 Cl15 2.319(18) .
Cl13 Cl15 1.104(19) .
Cl14 Cl16 0.564(15) .
C20S Cl22 1.605(7) .
C20S Cl23 1.651(7) .
C20S Cl24 1.894(7) .
C20S Cl21 1.925(8) .
C30S C31S 1.095(17) .
C30S Cl34 1.407(17) .
C30S Cl35 1.444(15) .
C30S Cl36 1.711(16) .
C30S Cl33 1.77(2) .
C30S Cl31 1.802(14) .
C30S Cl32 1.982(14) .
Cl31 Cl33 0.744(17) .
Cl31 Cl35 0.816(10) .
Cl31 C31S 1.530(15) .
Cl31 Cl34 2.427(15) .
Cl32 Cl36 0.534(9) .
Cl32 Cl34 1.616(16) .
Cl32 C31S 1.635(15) .
C31S Cl36 1.611(16) .
C31S Cl33 1.663(19) .
C31S Cl35 1.696(18) .
C31S Cl34 1.77(2) .
Cl33 Cl35 1.067(18) .
Cl34 Cl36 1.103(14) .
Cl34 Cl35 2.017(17) .
C40S Cl42 1.685(19) .
C40S Cl44 2.01(2) .
C94S C93S 1.20(3) .
C94S C95S 1.31(2) .
C95S C93S 2.05(4) .
C93S C92S 1.71(3) .
C90S C91S 1.16(2) .
C92S C91S 1.64(3) .
